data_7122049
loop_
_publ_author_name
'Yan, Chao'
'Yang, Hongwei'
'Qi, Xiujuan'
'Jin, Yunhe'
'Wang, Kangcai'
'Liu, Tianlin'
'Tian, Junjun'
'Nie, Fude'
'Cheng, Guangbin'
'Zhang, Qinghua'

_publ_section_title
;
 A simple and versatile strategy for taming FOX-7.
;
_journal_issue 67
_journal_name_full 'Chemical communications (Cambridge, England)'
_journal_page_first 9333
_journal_page_last 9336
_journal_paper_doi 10.1039/c8cc05562a
_journal_volume 54
_journal_year 2018
_chemical_formula_moiety 'C4 H6 N6 O6'
_chemical_formula_sum 'C4 H6 N6 O6'
_chemical_formula_weight 234.15
_space_group_crystal_system orthorhombic
_space_group_IT_number 62
_space_group_name_Hall '-P 2ac 2n'
_space_group_name_H-M_alt 'P n m a'
_symmetry_space_group_name_Hall '-P 2ac 2n'
_symmetry_space_group_name_H-M 'P n m a'
_atom_sites_solution_hydrogens difmap
_atom_sites_solution_primary dual
_audit_creation_date 2018-01-07
_audit_creation_method
;
Olex2 1.2-beta
(compiled 2016.07.08 svn.r3312 for OlexSys, GUI svn.r5203)
;
_audit_update_record
;
2018-05-30 deposited with the CCDC.
2018-07-27 downloaded from the CCDC.
;
_cell_angle_alpha 90
_cell_angle_beta 90
_cell_angle_gamma 90
_cell_formula_units_Z 4
_cell_length_a 7.1223(15)
_cell_length_b 10.448(2)
_cell_length_c 11.389(3)
_cell_measurement_reflns_used 749
_cell_measurement_temperature 173
_cell_measurement_theta_max 21.09
_cell_measurement_theta_min 2.65
_cell_volume 847.5(3)
_computing_cell_refinement 'SAINT v8.34A (Bruker, 2013)'
_computing_data_reduction 'SAINT v8.34A (Bruker, 2013)'
_computing_molecular_graphics 'Olex2 (Dolomanov et al., 2009)'
_computing_publication_material 'Olex2 (Dolomanov et al., 2009)'
_computing_structure_refinement 'ShelXL (Sheldrick, 2015)'
_computing_structure_solution 'ShelXT (Sheldrick, 2015)'
_diffrn_ambient_temperature 173
_diffrn_measured_fraction_theta_full 0.987
_diffrn_measured_fraction_theta_max 0.988
_diffrn_measurement_device_type 'Bruker APEX-II CCD'
_diffrn_measurement_method '\f and \w scans'
_diffrn_radiation_type MoK\a
_diffrn_radiation_wavelength 0.71073
_diffrn_reflns_av_R_equivalents 0.0600
_diffrn_reflns_av_unetI/netI 0.0471
_diffrn_reflns_Laue_measured_fraction_full 0.987
_diffrn_reflns_Laue_measured_fraction_max 0.988
_diffrn_reflns_limit_h_max 9
_diffrn_reflns_limit_h_min -9
_diffrn_reflns_limit_k_max 13
_diffrn_reflns_limit_k_min -13
_diffrn_reflns_limit_l_max 14
_diffrn_reflns_limit_l_min -12
_diffrn_reflns_number 5543
_diffrn_reflns_point_group_measured_fraction_full 0.987
_diffrn_reflns_point_group_measured_fraction_max 0.988
_diffrn_reflns_theta_full 25.242
_diffrn_reflns_theta_max 27.483
_diffrn_reflns_theta_min 2.645
_diffrn_standards_number 0
_exptl_absorpt_coefficient_mu 0.171
_exptl_absorpt_correction_T_max 0.7456
_exptl_absorpt_correction_T_min 0.6117
_exptl_absorpt_correction_type multi-scan
_exptl_absorpt_process_details
;
SADABS-2014/5 (Bruker,2014/5) was used for absorption correction.
wR2(int) was 0.0844 before and 0.0611 after correction.
The Ratio of minimum to maximum transmission is 0.8204.
The \l/2 correction factor is 0.00150.
;
_exptl_crystal_colour 'clear whiteish colourless'
_exptl_crystal_colour_lustre clear
_exptl_crystal_colour_modifier whiteish
_exptl_crystal_colour_primary colourless
_exptl_crystal_density_diffrn 1.835
_exptl_crystal_description block
_exptl_crystal_F_000 480
_exptl_crystal_size_max 0.24
_exptl_crystal_size_mid 0.22
_exptl_crystal_size_min 0.2
_refine_diff_density_max 0.379
_refine_diff_density_min -0.345
_refine_diff_density_rms 0.100
_refine_ls_extinction_method none
_refine_ls_goodness_of_fit_ref 1.109
_refine_ls_hydrogen_treatment refall
_refine_ls_matrix_type full
_refine_ls_number_parameters 101
_refine_ls_number_reflns 1013
_refine_ls_number_restraints 12
_refine_ls_restrained_S_all 1.122
_refine_ls_R_factor_all 0.0851
_refine_ls_R_factor_gt 0.0526
_refine_ls_shift/su_max 0.000
_refine_ls_shift/su_mean 0.000
_refine_ls_structure_factor_coef Fsqd
_refine_ls_weighting_details 'w=1/[\s^2^(Fo^2^)+(0.1120P)^2^] where P=(Fo^2^+2Fc^2^)/3'
_refine_ls_weighting_scheme calc
_refine_ls_wR_factor_gt 0.1521
_refine_ls_wR_factor_ref 0.1956
_reflns_Friedel_coverage 0.000
_reflns_number_gt 685
_reflns_number_total 1013
_reflns_threshold_expression 'I > 2\s(I)'
_cod_data_source_file c8cc05562a2.cif
_cod_data_source_block mo_20180016-yc-30_0m
_cod_depositor_comments 'Adding full bibliography for 7122046--7122052.cif.'
_cod_database_code 7122049
_shelx_space_group_comment
;
The symmetry employed for this shelxl refinement is uniquely defined
by the following loop, which should always be used as a source of
symmetry information in preference to the above space-group names.
They are only intended as comments.
;
_olex2_refinement_description
;
1. Uiso/Uaniso restraints and constraints
Uanis(O2) \\sim Ueq, Uanis(O2A) \\sim Ueq: with sigma of 0.005 and sigma for
terminal atoms of 0.01
2. Others
 Sof(O2A)=1-FVAR(1)
 Sof(O2)=FVAR(1)
;
_shelx_shelxl_version_number 2014/7
_olex2_submission_special_instructions 'No special instructions were received'

loop_
_space_group_symop_operation_xyz
'x, y, z'
'-x+1/2, -y, z+1/2'
'-x, y+1/2, -z'
'x+1/2, -y+1/2, -z+1/2'
'-x, -y, -z'
'x-1/2, y, -z-1/2'
'x, -y-1/2, z'
'-x-1/2, y-1/2, z-1/2'

loop_
_atom_site_label
_atom_site_type_symbol
_atom_site_fract_x
_atom_site_fract_y
_atom_site_fract_z
_atom_site_U_iso_or_equiv
_atom_site_adp_type
_atom_site_occupancy
_atom_site_site_symmetry_order
_atom_site_calc_flag
_atom_site_refinement_flags_posn
_atom_site_refinement_flags_adp
_atom_site_refinement_flags_occupancy
_atom_site_disorder_assembly
_atom_site_disorder_group
N2 N 0.2295(3) 0.3588(2) 0.47802(19) 0.0307(6) Uani 1 1 d . . . . .
N3 N 0.4648(4) 0.2500 0.3675(3) 0.0317(8) Uani 1 2 d S T P . .
O1 O 0.0379(3) 0.4678(2) 0.63852(17) 0.0583(8) Uani 1 1 d . . . . .
O3 O 0.6802(3) 0.35267(19) 0.4778(2) 0.0662(8) Uani 1 1 d . . . . .
N4 N 0.6182(4) 0.2500 0.4486(3) 0.0366(8) Uani 1 2 d S T P . .
N1 N 0.0082(3) 0.3649(3) 0.6868(2) 0.0426(7) Uani 1 1 d . . . . .
C2 C 0.1744(4) 0.2500 0.5265(3) 0.0227(7) Uani 1 2 d S T P . .
C1 C 0.0601(4) 0.2500 0.6320(3) 0.0300(8) Uani 1 2 d S T P A .
C3 C 0.3482(4) 0.3639(2) 0.3747(2) 0.0344(7) Uani 1 1 d . . . . .
O2 O -0.026(2) 0.3446(10) 0.7992(7) 0.054(3) Uani 0.49(3) 1 d . U . A 1
H2 H 0.177(4) 0.425(3) 0.518(2) 0.047(8) Uiso 1 1 d . . . . .
O2A O -0.1074(15) 0.3842(10) 0.7623(12) 0.056(3) Uani 0.51(3) 1 d . U . A 2
H3A H 0.263(4) 0.359(3) 0.302(2) 0.043(8) Uiso 1 1 d . . . . .
H3B H 0.415(4) 0.437(4) 0.379(3) 0.060(9) Uiso 1 1 d . . . . .

loop_
_atom_site_aniso_label
_atom_site_aniso_U_11
_atom_site_aniso_U_22
_atom_site_aniso_U_33
_atom_site_aniso_U_23
_atom_site_aniso_U_13
_atom_site_aniso_U_12
N2 0.0424(12) 0.0259(11) 0.0237(12) 0.0043(8) 0.0047(9) 0.0085(8)
N3 0.0352(15) 0.0342(16) 0.0257(17) 0.000 0.0039(12) 0.000
O1 0.0894(17) 0.0495(13) 0.0360(13) -0.0028(10) 0.0002(10) 0.0387(11)
O3 0.0599(15) 0.0400(13) 0.099(2) 0.0050(11) -0.0235(13) -0.0192(10)
N4 0.0339(15) 0.0326(16) 0.043(2) 0.000 0.0021(13) 0.000
N1 0.0279(11) 0.0645(17) 0.0353(15) -0.0206(13) 0.0059(10) -0.0010(10)
C2 0.0234(14) 0.0270(15) 0.0178(16) 0.000 -0.0073(12) 0.000
C1 0.0236(15) 0.044(2) 0.0222(19) 0.000 -0.0004(13) 0.000
C3 0.0416(14) 0.0324(14) 0.0291(16) 0.0109(11) 0.0056(11) -0.0003(11)
O2 0.084(6) 0.048(4) 0.031(4) -0.006(2) 0.023(3) -0.002(4)
O2A 0.051(4) 0.049(4) 0.067(5) -0.017(3) 0.035(4) -0.002(3)

loop_
_atom_type_symbol
_atom_type_description
_atom_type_scat_dispersion_real
_atom_type_scat_dispersion_imag
_atom_type_scat_source
C C 0.0033 0.0016 'International Tables Vol C Tables 4.2.6.8 and 6.1.1.4'
H H 0.0000 0.0000 'International Tables Vol C Tables 4.2.6.8 and 6.1.1.4'
N N 0.0061 0.0033 'International Tables Vol C Tables 4.2.6.8 and 6.1.1.4'
O O 0.0106 0.0060 'International Tables Vol C Tables 4.2.6.8 and 6.1.1.4'

loop_
_geom_angle_atom_site_label_1
_geom_angle_atom_site_label_2
_geom_angle_atom_site_label_3
_geom_angle
_geom_angle_site_symmetry_1
_geom_angle_site_symmetry_3
C2 N2 C3 122.9(2) . .
C2 N2 H2 109.1(19) . .
C3 N2 H2 127.9(19) . .
N4 N3 C3 113.57(18) . 7_565
N4 N3 C3 113.57(18) . .
C3 N3 C3 109.9(3) 7_565 .
O3 N4 N3 117.22(17) 7_565 .
O3 N4 N3 117.22(17) . .
O3 N4 O3 125.5(3) 7_565 .
O1 N1 C1 120.3(2) . .
O1 N1 O2 127.5(4) . .
O2 N1 C1 110.0(6) . .
O2A N1 O1 106.9(7) . .
O2A N1 C1 129.7(5) . .
N2 C2 N2 118.4(3) . 7_565
N2 C2 C1 120.78(15) . .
N2 C2 C1 120.78(15) 7_565 .
N1 C1 N1 117.7(3) 7_565 .
N1 C1 C2 121.08(15) 7_565 .
N1 C1 C2 121.08(15) . .
N2 C3 N3 110.4(2) . .
N2 C3 H3A 107.8(16) . .
N2 C3 H3B 108(2) . .
N3 C3 H3A 104.4(16) . .
N3 C3 H3B 113.2(19) . .
H3A C3 H3B 113(3) . .

loop_
_geom_bond_atom_site_label_1
_geom_bond_atom_site_label_2
_geom_bond_distance
_geom_bond_site_symmetry_2
N2 C2 1.323(3) .
N2 C3 1.450(3) .
N2 H2 0.91(3) .
N3 N4 1.431(4) .
N3 C3 1.453(3) 7_565
N3 C3 1.453(3) .
O1 N1 1.226(3) .
O3 N4 1.207(2) .
N4 O3 1.207(2) 7_565
N1 C1 1.403(3) .
N1 O2 1.320(7) .
N1 O2A 1.207(5) .
C2 N2 1.323(3) 7_565
C2 C1 1.451(4) .
C1 N1 1.403(3) 7_565
C3 H3A 1.03(3) .
C3 H3B 0.90(4) .
